data_1548124
loop_
_publ_author_name
'Fu, Xia'
'Zhang, Lingjun'
'Tanaka, Ryo'
'Shiono, Takeshi'
'Cai, Zhengguo'

_publ_section_title
;
 Highly Robust Nickel Catalysts Containing Anilinonaphthoquinone Ligand
 for Copolymerization of Ethylene and Polar Monomers
;
_journal_issue 23
_journal_name_full Macromolecules
_journal_page_first 9216
_journal_paper_doi 10.1021/acs.macromol.7b01947
_journal_volume 50
_journal_year 2017
_chemical_formula_moiety 'C42 H34 N Ni O4 P'
_chemical_formula_sum 'C42 H34 N Ni O4 P'
_chemical_formula_weight 706.38
_chemical_name_systematic
;
 ?
;
_space_group_crystal_system monoclinic
_space_group_IT_number 14
_space_group_name_Hall '-P 2yn'
_space_group_name_H-M_alt 'P 1 21/n 1'
_symmetry_space_group_name_Hall '-P 2yn'
_symmetry_space_group_name_H-M 'P 1 21/n 1'
_atom_sites_solution_hydrogens geom
_atom_sites_solution_primary direct
_audit_creation_date 2015-09-08
_audit_creation_method
;
Olex2 1.2
(compiled 2015.01.26 svn.r3150 for OlexSys, GUI svn.r4998)
;
_cell_angle_alpha 90
_cell_angle_beta 92.305(2)
_cell_angle_gamma 90
_cell_formula_units_Z 4
_cell_length_a 9.3668(9)
_cell_length_b 25.991(3)
_cell_length_c 13.6228(12)
_cell_measurement_reflns_used 4191
_cell_measurement_temperature 130(2)
_cell_measurement_theta_max 23.850
_cell_measurement_theta_min 2.31
_cell_volume 3313.8(6)
_computing_cell_refinement 'SAINT v7.68A (Bruker, 2009)'
_computing_data_reduction 'SAINT v7.68A (Bruker, 2009)'
_computing_molecular_graphics 'Olex2 (Dolomanov et al., 2009)'
_computing_publication_material 'Olex2 (Dolomanov et al., 2009)'
_computing_structure_refinement 'XL (Sheldrick, 2008)'
_computing_structure_solution 'SIR2004 (Burla et al., 2007)'
_diffrn_ambient_temperature 130
_diffrn_measured_fraction_theta_full 0.999
_diffrn_measured_fraction_theta_max 0.993
_diffrn_measurement_device_type 'Bruker APEX-II CCD'
_diffrn_measurement_method '\f and \w scans'
_diffrn_radiation_monochromator graphite
_diffrn_radiation_type MoK\a
_diffrn_radiation_wavelength 0.71073
_diffrn_reflns_av_R_equivalents 0.0625
_diffrn_reflns_av_unetI/netI 0.0713
_diffrn_reflns_Laue_measured_fraction_full 0.999
_diffrn_reflns_Laue_measured_fraction_max 0.993
_diffrn_reflns_limit_h_max 12
_diffrn_reflns_limit_h_min -13
_diffrn_reflns_limit_k_max 37
_diffrn_reflns_limit_k_min -37
_diffrn_reflns_limit_l_max 19
_diffrn_reflns_limit_l_min -17
_diffrn_reflns_number 33571
_diffrn_reflns_point_group_measured_fraction_full 0.999
_diffrn_reflns_point_group_measured_fraction_max 0.993
_diffrn_reflns_theta_full 26.000
_diffrn_reflns_theta_max 30.695
_diffrn_reflns_theta_min 1.689
_diffrn_standards_number 0
_exptl_absorpt_coefficient_mu 0.680
_exptl_absorpt_correction_T_max 0.7461
_exptl_absorpt_correction_T_min 0.6572
_exptl_absorpt_correction_type multi-scan
_exptl_absorpt_process_details
;
SADABS-2008/1 (Bruker,2008) was used for absorption correction.
wR2(int) was 0.0670 before and 0.0533 after correction.
The Ratio of minimum to maximum transmission is 0.8808.
The \l/2 correction factor is 0.0015.
;
_exptl_crystal_colour green
_exptl_crystal_density_diffrn 1.416
_exptl_crystal_description block
_exptl_crystal_F_000 1472
_exptl_crystal_size_max 0.22
_exptl_crystal_size_mid 0.2
_exptl_crystal_size_min 0.15
_refine_diff_density_max 0.553
_refine_diff_density_min -0.626
_refine_diff_density_rms 0.078
_refine_ls_extinction_method none
_refine_ls_goodness_of_fit_ref 0.997
_refine_ls_hydrogen_treatment constr
_refine_ls_matrix_type full
_refine_ls_number_parameters 444
_refine_ls_number_reflns 10221
_refine_ls_number_restraints 0
_refine_ls_restrained_S_all 0.997
_refine_ls_R_factor_all 0.0848
_refine_ls_R_factor_gt 0.0505
_refine_ls_shift/su_max 0.000
_refine_ls_shift/su_mean 0.000
_refine_ls_structure_factor_coef Fsqd
_refine_ls_weighting_details 'w=1/[\s^2^(Fo^2^)+(0.0539P)^2^+0.9121P] where P=(Fo^2^+2Fc^2^)/3'
_refine_ls_weighting_scheme calc
_refine_ls_wR_factor_gt 0.1097
_refine_ls_wR_factor_ref 0.1247
_reflns_Friedel_coverage 0.000
_reflns_number_gt 6916
_reflns_number_total 10221
_reflns_threshold_expression 'I > 2\s(I)'
_cod_data_source_file ma7b01947_si_003.cif
_cod_data_source_block mo_dm15663_0m
_cod_depositor_comments 'Adding full bibliography for 1548123--1548124.cif.'
_cod_original_cell_volume 3313.8(5)
_cod_database_code 1548124
_shelxl_version_number 2014-3
_shelx_space_group_comment
;
The symmetry employed for this shelxl refinement is uniquely defined
by the following loop, which should always be used as a source of
symmetry information in preference to the above space-group names.
They are only intended as comments.
;
_shelx_estimated_absorpt_t_max 0.905
_shelx_estimated_absorpt_t_min 0.865
_olex2_refinement_description
;
1. Fixed Uiso
 At 1.2 times of:
  All C(H) groups
 At 1.5 times of:
  All C(H,H,H) groups
2.a Aromatic/amide H refined with riding coordinates:
 C4(H4), C5(H5), C6(H6), C7(H7), C10(H10), C13(H13), C14(H14), C15(H15),
 C20(H20), C21(H21), C22(H22), C23(H23), C24(H24), C26(H26), C27(H27), C28(H28),
  C29(H29), C30(H30), C32(H32), C33(H33), C34(H34), C35(H35), C36(H36),
 C38(H38), C39(H39), C40(H40), C41(H41), C42(H42)
2.b Idealised Me refined as rotating group:
 C17(H17A,H17B,H17C), C18(H18A,H18B,H18C)
;
_olex2_submission_special_instructions 'No special instructions were received'

loop_
_space_group_symop_operation_xyz
'x, y, z'
'-x+1/2, y+1/2, -z+1/2'
'-x, -y, -z'
'x-1/2, -y-1/2, z-1/2'

loop_
_atom_site_label
_atom_site_type_symbol
_atom_site_fract_x
_atom_site_fract_y
_atom_site_fract_z
_atom_site_U_iso_or_equiv
_atom_site_adp_type
_atom_site_occupancy
_atom_site_site_symmetry_order
_atom_site_calc_flag
Ni1 Ni 0.25797(3) 0.11460(2) 0.17600(2) 0.01870(8) Uani 1 1 d
P1 P 0.15142(6) 0.17507(2) 0.09377(4) 0.01838(12) Uani 1 1 d
O1 O 0.38109(17) 0.09607(6) 0.07013(11) 0.0228(3) Uani 1 1 d
O2 O 0.84180(18) -0.00772(7) 0.20357(13) 0.0317(4) Uani 1 1 d
O3 O 0.23858(18) -0.00139(6) 0.34124(11) 0.0275(4) Uani 1 1 d
O4 O 0.5451(2) 0.13886(7) 0.35632(12) 0.0335(4) Uani 1 1 d
N1 N 0.3883(2) 0.07234(7) 0.25073(12) 0.0194(4) Uani 1 1 d
C1 C 0.5019(2) 0.05647(8) 0.20215(15) 0.0194(4) Uani 1 1 d
C2 C 0.4866(2) 0.07014(8) 0.09709(15) 0.0182(4) Uani 1 1 d
C3 C 0.5943(2) 0.05426(8) 0.02954(16) 0.0202(4) Uani 1 1 d
C4 C 0.5777(2) 0.06527(9) -0.07035(16) 0.0232(5) Uani 1 1 d
C5 C 0.6796(3) 0.04850(9) -0.13380(17) 0.0271(5) Uani 1 1 d
C6 C 0.7971(3) 0.02124(10) -0.09832(19) 0.0314(6) Uani 1 1 d
C7 C 0.8149(3) 0.01052(9) 0.00146(19) 0.0285(5) Uani 1 1 d
C8 C 0.7132(2) 0.02685(8) 0.06625(17) 0.0220(4) Uani 1 1 d
C9 C 0.7318(2) 0.01536(9) 0.17404(17) 0.0237(5) Uani 1 1 d
C10 C 0.6234(2) 0.03127(9) 0.23659(16) 0.0234(5) Uani 1 1 d
C11 C 0.3953(2) 0.06775(8) 0.35436(15) 0.0207(4) Uani 1 1 d
C12 C 0.3138(3) 0.03147(9) 0.40195(16) 0.0244(5) Uani 1 1 d
C13 C 0.3129(3) 0.03064(10) 0.50367(17) 0.0314(6) Uani 1 1 d
C14 C 0.3932(3) 0.06583(10) 0.55679(17) 0.0349(6) Uani 1 1 d
C15 C 0.4751(3) 0.10245(10) 0.51185(18) 0.0320(6) Uani 1 1 d
C16 C 0.4738(3) 0.10346(9) 0.41010(17) 0.0259(5) Uani 1 1 d
C17 C 0.6060(3) 0.18101(11) 0.4079(2) 0.0440(7) Uani 1 1 d
C18 C 0.1376(3) -0.03420(10) 0.3847(2) 0.0386(7) Uani 1 1 d
C19 C 0.1442(2) 0.12735(9) 0.28367(16) 0.0214(4) Uani 1 1 d
C20 C 0.0334(3) 0.09307(9) 0.30099(17) 0.0264(5) Uani 1 1 d
C21 C -0.0456(3) 0.09763(10) 0.38460(19) 0.0338(6) Uani 1 1 d
C22 C -0.0165(3) 0.13596(11) 0.4520(2) 0.0374(6) Uani 1 1 d
C23 C 0.0932(3) 0.17006(10) 0.43631(18) 0.0336(6) Uani 1 1 d
C24 C 0.1722(3) 0.16595(9) 0.35230(17) 0.0261(5) Uani 1 1 d
C25 C -0.0418(2) 0.18268(8) 0.07675(16) 0.0198(4) Uani 1 1 d
C26 C -0.1033(3) 0.19538(10) -0.01462(17) 0.0267(5) Uani 1 1 d
C27 C -0.2503(3) 0.19858(10) -0.02886(18) 0.0305(5) Uani 1 1 d
C28 C -0.3380(3) 0.18857(10) 0.04787(18) 0.0292(5) Uani 1 1 d
C29 C -0.2787(3) 0.17678(10) 0.13883(19) 0.0308(6) Uani 1 1 d
C30 C -0.1319(3) 0.17420(10) 0.15368(17) 0.0278(5) Uani 1 1 d
C31 C 0.2166(2) 0.23566(9) 0.14548(15) 0.0203(4) Uani 1 1 d
C32 C 0.1316(3) 0.27869(9) 0.15742(16) 0.0242(5) Uani 1 1 d
C33 C 0.1899(3) 0.32325(10) 0.19832(17) 0.0305(5) Uani 1 1 d
C34 C 0.3336(3) 0.32557(10) 0.22537(18) 0.0333(6) Uani 1 1 d
C35 C 0.4190(3) 0.28276(10) 0.21408(18) 0.0320(6) Uani 1 1 d
C36 C 0.3605(2) 0.23787(10) 0.17669(17) 0.0260(5) Uani 1 1 d
C37 C 0.2121(2) 0.17492(8) -0.03182(16) 0.0198(4) Uani 1 1 d
C38 C 0.1743(3) 0.13317(9) -0.09166(16) 0.0242(5) Uani 1 1 d
C39 C 0.2198(3) 0.13014(10) -0.18665(16) 0.0274(5) Uani 1 1 d
C40 C 0.3061(3) 0.16829(10) -0.22270(17) 0.0305(6) Uani 1 1 d
C41 C 0.3473(3) 0.20929(10) -0.16386(17) 0.0282(5) Uani 1 1 d
C42 C 0.3001(2) 0.21265(9) -0.06868(16) 0.0231(5) Uani 1 1 d

loop_
_atom_site_aniso_label
_atom_site_aniso_U_11
_atom_site_aniso_U_22
_atom_site_aniso_U_33
_atom_site_aniso_U_23
_atom_site_aniso_U_13
_atom_site_aniso_U_12
Ni1 0.01870(14) 0.02283(15) 0.01469(13) 0.00225(11) 0.00220(10) 0.00243(11)
P1 0.0169(3) 0.0224(3) 0.0160(3) 0.0017(2) 0.0023(2) 0.0016(2)
O1 0.0222(8) 0.0289(8) 0.0175(7) 0.0042(6) 0.0024(6) 0.0054(7)
O2 0.0264(9) 0.0309(9) 0.0372(10) 0.0018(8) -0.0047(8) 0.0077(7)
O3 0.0384(10) 0.0239(8) 0.0205(8) 0.0004(6) 0.0068(7) -0.0072(7)
O4 0.0425(11) 0.0331(10) 0.0250(9) -0.0013(7) 0.0017(8) -0.0136(8)
N1 0.0239(10) 0.0216(9) 0.0127(8) 0.0016(7) 0.0015(7) 0.0013(7)
C1 0.0224(11) 0.0172(10) 0.0187(10) 0.0012(8) -0.0002(8) -0.0012(8)
C2 0.0192(10) 0.0175(10) 0.0181(10) 0.0003(8) 0.0021(8) -0.0025(8)
C3 0.0206(11) 0.0182(10) 0.0220(10) -0.0006(8) 0.0047(8) -0.0005(8)
C4 0.0237(12) 0.0225(11) 0.0236(11) -0.0010(9) 0.0041(9) 0.0004(9)
C5 0.0326(13) 0.0244(12) 0.0249(12) -0.0009(9) 0.0091(10) -0.0022(10)
C6 0.0301(13) 0.0305(13) 0.0348(14) -0.0057(11) 0.0137(11) 0.0010(10)
C7 0.0216(12) 0.0270(12) 0.0374(14) -0.0005(10) 0.0066(10) 0.0046(9)
C8 0.0194(11) 0.0198(10) 0.0268(11) -0.0019(9) 0.0025(9) -0.0017(8)
C9 0.0211(11) 0.0206(11) 0.0292(12) -0.0009(9) -0.0027(9) 0.0008(9)
C10 0.0275(12) 0.0227(11) 0.0199(11) 0.0045(9) -0.0010(9) 0.0033(9)
C11 0.0255(12) 0.0208(11) 0.0157(10) 0.0020(8) 0.0002(8) 0.0026(9)
C12 0.0327(13) 0.0234(11) 0.0171(10) 0.0003(8) 0.0021(9) 0.0046(10)
C13 0.0470(16) 0.0280(13) 0.0196(11) 0.0057(9) 0.0062(11) 0.0004(11)
C14 0.0539(18) 0.0362(14) 0.0143(11) 0.0018(10) -0.0017(11) 0.0032(12)
C15 0.0445(16) 0.0288(13) 0.0221(12) -0.0037(10) -0.0056(11) 0.0006(11)
C16 0.0295(13) 0.0255(12) 0.0227(11) 0.0010(9) 0.0009(9) 0.0013(9)
C17 0.0556(19) 0.0391(16) 0.0371(15) -0.0045(12) -0.0017(14) -0.0198(14)
C18 0.0499(17) 0.0344(14) 0.0327(14) -0.0014(11) 0.0154(13) -0.0149(13)
C19 0.0220(11) 0.0242(11) 0.0181(10) 0.0051(8) 0.0020(8) 0.0056(9)
C20 0.0283(12) 0.0261(12) 0.0251(11) 0.0022(9) 0.0038(10) 0.0012(10)
C21 0.0338(14) 0.0345(14) 0.0342(14) 0.0083(11) 0.0130(11) -0.0010(11)
C22 0.0475(17) 0.0359(14) 0.0302(13) 0.0020(11) 0.0200(12) 0.0019(12)
C23 0.0439(16) 0.0337(14) 0.0239(12) -0.0035(10) 0.0096(11) 0.0008(12)
C24 0.0269(12) 0.0303(13) 0.0215(11) 0.0004(9) 0.0050(9) -0.0020(10)
C25 0.0173(10) 0.0221(11) 0.0199(10) -0.0006(8) 0.0020(8) 0.0005(8)
C26 0.0221(11) 0.0376(14) 0.0209(11) 0.0035(10) 0.0041(9) 0.0023(10)
C27 0.0240(12) 0.0446(15) 0.0226(12) 0.0005(11) -0.0024(9) 0.0071(11)
C28 0.0186(11) 0.0354(13) 0.0336(13) -0.0022(10) 0.0011(10) 0.0024(10)
C29 0.0194(12) 0.0421(15) 0.0314(13) 0.0073(11) 0.0088(10) 0.0050(10)
C30 0.0230(12) 0.0385(14) 0.0221(11) 0.0050(10) 0.0043(9) 0.0056(10)
C31 0.0216(11) 0.0250(11) 0.0143(10) 0.0007(8) 0.0027(8) -0.0006(9)
C32 0.0259(12) 0.0271(12) 0.0195(11) 0.0001(9) -0.0008(9) 0.0018(9)
C33 0.0412(15) 0.0286(12) 0.0214(11) -0.0013(10) -0.0026(10) 0.0070(11)
C34 0.0465(16) 0.0304(13) 0.0228(12) 0.0015(10) -0.0028(11) -0.0105(12)
C35 0.0261(13) 0.0420(15) 0.0278(13) 0.0015(11) 0.0014(10) -0.0082(11)
C36 0.0203(11) 0.0312(13) 0.0267(12) -0.0013(10) 0.0030(9) -0.0005(9)
C37 0.0176(10) 0.0230(11) 0.0189(10) 0.0036(8) 0.0025(8) 0.0053(8)
C38 0.0263(12) 0.0230(11) 0.0234(11) 0.0023(9) 0.0025(9) 0.0025(9)
C39 0.0324(13) 0.0291(12) 0.0205(11) -0.0028(9) 0.0005(10) 0.0069(10)
C40 0.0328(14) 0.0391(14) 0.0202(11) 0.0060(10) 0.0092(10) 0.0096(11)
C41 0.0271(13) 0.0306(13) 0.0274(12) 0.0063(10) 0.0083(10) 0.0023(10)
C42 0.0215(11) 0.0247(11) 0.0230(11) 0.0029(9) 0.0025(9) 0.0034(9)

loop_
_atom_type_symbol
_atom_type_description
_atom_type_scat_dispersion_real
_atom_type_scat_dispersion_imag
_atom_type_scat_source
C C 0.0033 0.0016 'International Tables Vol C Tables 4.2.6.8 and 6.1.1.4'
H H 0.0000 0.0000 'International Tables Vol C Tables 4.2.6.8 and 6.1.1.4'
N N 0.0061 0.0033 'International Tables Vol C Tables 4.2.6.8 and 6.1.1.4'
Ni Ni 0.3393 1.1124 'International Tables Vol C Tables 4.2.6.8 and 6.1.1.4'
O O 0.0106 0.0060 'International Tables Vol C Tables 4.2.6.8 and 6.1.1.4'
P P 0.1023 0.0942 'International Tables Vol C Tables 4.2.6.8 and 6.1.1.4'

loop_
_geom_angle_atom_site_label_1
_geom_angle_atom_site_label_2
_geom_angle_atom_site_label_3
_geom_angle
O1 Ni1 P1 94.09(5)
N1 Ni1 P1 166.54(6)
N1 Ni1 O1 82.37(7)
C19 Ni1 P1 90.68(7)
C19 Ni1 O1 175.14(8)
C19 Ni1 N1 93.20(8)
C25 P1 Ni1 125.57(7)
C31 P1 Ni1 106.79(7)
C31 P1 C25 105.72(10)
C31 P1 C37 104.62(10)
C37 P1 Ni1 109.34(7)
C37 P1 C25 103.04(10)
C2 O1 Ni1 113.88(14)
C12 O3 C18 117.33(18)
C16 O4 C17 116.93(19)
C1 N1 Ni1 114.68(14)
C1 N1 C11 117.43(19)
C11 N1 Ni1 125.75(14)
N1 C1 C2 110.89(19)
N1 C1 C10 129.7(2)
C10 C1 C2 119.4(2)
O1 C2 C1 117.60(19)
O1 C2 C3 122.18(19)
C3 C2 C1 120.21(19)
C4 C3 C2 120.5(2)
C4 C3 C8 120.7(2)
C8 C3 C2 118.8(2)
C5 C4 C3 119.5(2)
C6 C5 C4 120.2(2)
C5 C6 C7 120.5(2)
C6 C7 C8 120.1(2)
C3 C8 C9 120.7(2)
C7 C8 C3 119.0(2)
C7 C8 C9 120.3(2)
O2 C9 C8 118.3(2)
O2 C9 C10 123.5(2)
C10 C9 C8 118.2(2)
C1 C10 C9 122.5(2)
C12 C11 N1 121.2(2)
C12 C11 C16 119.1(2)
C16 C11 N1 119.36(19)
O3 C12 C11 114.93(19)
O3 C12 C13 124.9(2)
C11 C12 C13 120.1(2)
C14 C13 C12 119.5(2)
C13 C14 C15 121.9(2)
C14 C15 C16 118.3(2)
O4 C16 C11 114.6(2)
O4 C16 C15 124.3(2)
C15 C16 C11 121.1(2)
C20 C19 Ni1 117.97(17)
C24 C19 Ni1 123.79(18)
C24 C19 C20 117.9(2)
C21 C20 C19 120.6(2)
C22 C21 C20 120.8(2)
C21 C22 C23 119.4(2)
C22 C23 C24 120.1(2)
C23 C24 C19 121.1(2)
C26 C25 P1 120.79(17)
C30 C25 P1 121.06(17)
C30 C25 C26 118.1(2)
C27 C26 C25 120.9(2)
C28 C27 C26 120.1(2)
C29 C28 C27 119.7(2)
C28 C29 C30 120.4(2)
C29 C30 C25 120.8(2)
C32 C31 P1 123.90(18)
C32 C31 C36 118.9(2)
C36 C31 P1 117.23(17)
C31 C32 C33 120.1(2)
C34 C33 C32 120.4(2)
C33 C34 C35 119.8(2)
C36 C35 C34 119.9(2)
C35 C36 C31 120.8(2)
C38 C37 P1 117.95(17)
C42 C37 P1 123.34(18)
C42 C37 C38 118.6(2)
C39 C38 C37 120.8(2)
C38 C39 C40 119.9(2)
C41 C40 C39 120.1(2)
C40 C41 C42 119.9(2)
C37 C42 C41 120.6(2)

loop_
_geom_bond_atom_site_label_1
_geom_bond_atom_site_label_2
_geom_bond_distance
Ni1 P1 2.1521(6)
Ni1 O1 1.9431(15)
Ni1 N1 1.9059(18)
Ni1 C19 1.877(2)
P1 C25 1.827(2)
P1 C31 1.821(2)
P1 C37 1.824(2)
O1 C2 1.240(3)
O2 C9 1.245(3)
O3 C12 1.365(3)
O3 C18 1.421(3)
O4 C16 1.367(3)
O4 C17 1.409(3)
N1 C1 1.341(3)
N1 C11 1.416(3)
C1 C2 1.476(3)
C1 C10 1.379(3)
C2 C3 1.452(3)
C3 C4 1.393(3)
C3 C8 1.398(3)
C4 C5 1.384(3)
C5 C6 1.380(4)
C6 C7 1.391(4)
C7 C8 1.391(3)
C8 C9 1.502(3)
C9 C10 1.414(3)
C11 C12 1.390(3)
C11 C16 1.391(3)
C12 C13 1.386(3)
C13 C14 1.372(4)
C14 C15 1.381(4)
C15 C16 1.386(3)
C19 C20 1.395(3)
C19 C24 1.389(3)
C20 C21 1.388(3)
C21 C22 1.374(4)
C22 C23 1.380(4)
C23 C24 1.392(3)
C25 C26 1.390(3)
C25 C30 1.389(3)
C26 C27 1.386(3)
C27 C28 1.380(3)
C28 C29 1.372(3)
C29 C30 1.384(3)
C31 C32 1.386(3)
C31 C36 1.398(3)
C32 C33 1.388(3)
C33 C34 1.383(4)
C34 C35 1.383(4)
C35 C36 1.378(3)
C37 C38 1.394(3)
C37 C42 1.388(3)
C38 C39 1.381(3)
C39 C40 1.382(3)
C40 C41 1.379(4)
C41 C42 1.389(3)

loop_
_geom_torsion_atom_site_label_1
_geom_torsion_atom_site_label_2
_geom_torsion_atom_site_label_3
_geom_torsion_atom_site_label_4
_geom_torsion
Ni1 P1 C25 C26 -136.69(17)
Ni1 P1 C25 C30 41.0(2)
Ni1 P1 C31 C32 -141.69(17)
Ni1 P1 C31 C36 36.79(18)
Ni1 P1 C37 C38 67.59(18)
Ni1 P1 C37 C42 -108.67(18)
Ni1 O1 C2 C1 1.2(2)
Ni1 O1 C2 C3 -177.49(15)
Ni1 N1 C1 C2 -8.0(2)
Ni1 N1 C1 C10 171.1(2)
Ni1 N1 C11 C12 88.8(2)
Ni1 N1 C11 C16 -84.6(3)
Ni1 C19 C20 C21 173.83(19)
Ni1 C19 C24 C23 -172.97(19)
P1 Ni1 C19 C20 104.17(17)
P1 Ni1 C19 C24 -82.20(19)
P1 C25 C26 C27 176.67(19)
P1 C25 C30 C29 -175.8(2)
P1 C31 C32 C33 179.45(17)
P1 C31 C36 C35 178.15(18)
P1 C37 C38 C39 -178.39(17)
P1 C37 C42 C41 177.44(17)
O1 C2 C3 C4 -3.9(3)
O1 C2 C3 C8 177.4(2)
O2 C9 C10 C1 -179.5(2)
O3 C12 C13 C14 -179.9(2)
N1 Ni1 C19 C20 -88.72(18)
N1 Ni1 C19 C24 84.9(2)
N1 C1 C2 O1 4.4(3)
N1 C1 C2 C3 -176.83(19)
N1 C1 C10 C9 177.5(2)
N1 C11 C12 O3 5.5(3)
N1 C11 C12 C13 -174.4(2)
N1 C11 C16 O4 -3.6(3)
N1 C11 C16 C15 175.4(2)
C1 N1 C11 C12 -108.8(2)
C1 N1 C11 C16 77.8(3)
C1 C2 C3 C4 177.4(2)
C1 C2 C3 C8 -1.3(3)
C2 C1 C10 C9 -3.5(3)
C2 C3 C4 C5 -178.2(2)
C2 C3 C8 C7 178.5(2)
C2 C3 C8 C9 -1.8(3)
C3 C4 C5 C6 -0.2(3)
C3 C8 C9 O2 -177.7(2)
C3 C8 C9 C10 2.4(3)
C4 C3 C8 C7 -0.2(3)
C4 C3 C8 C9 179.5(2)
C4 C5 C6 C7 -0.3(4)
C5 C6 C7 C8 0.6(4)
C6 C7 C8 C3 -0.4(3)
C6 C7 C8 C9 180.0(2)
C7 C8 C9 O2 1.9(3)
C7 C8 C9 C10 -178.0(2)
C8 C3 C4 C5 0.5(3)
C8 C9 C10 C1 0.4(3)
C10 C1 C2 O1 -174.8(2)
C10 C1 C2 C3 4.0(3)
C11 N1 C1 C2 -172.31(18)
C11 N1 C1 C10 6.8(3)
C11 C12 C13 C14 -0.1(4)
C12 C11 C16 O4 -177.2(2)
C12 C11 C16 C15 1.8(4)
C12 C13 C14 C15 0.2(4)
C13 C14 C15 C16 0.6(4)
C14 C15 C16 O4 177.2(2)
C14 C15 C16 C11 -1.7(4)
C16 C11 C12 O3 179.0(2)
C16 C11 C12 C13 -0.9(3)
C17 O4 C16 C11 169.4(2)
C17 O4 C16 C15 -9.6(4)
C18 O3 C12 C11 -171.0(2)
C18 O3 C12 C13 8.9(4)
C19 C20 C21 C22 0.1(4)
C20 C19 C24 C23 0.7(3)
C20 C21 C22 C23 -0.4(4)
C21 C22 C23 C24 0.9(4)
C22 C23 C24 C19 -1.0(4)
C24 C19 C20 C21 -0.2(3)
C25 P1 C31 C32 -6.0(2)
C25 P1 C31 C36 172.52(17)
C25 P1 C37 C38 -67.99(19)
C25 P1 C37 C42 115.76(19)
C25 C26 C27 C28 -0.7(4)
C26 C25 C30 C29 2.0(4)
C26 C27 C28 C29 1.7(4)
C27 C28 C29 C30 -0.9(4)
C28 C29 C30 C25 -1.0(4)
C30 C25 C26 C27 -1.1(4)
C31 P1 C25 C26 98.6(2)
C31 P1 C25 C30 -83.7(2)
C31 P1 C37 C38 -178.34(17)
C31 P1 C37 C42 5.4(2)
C31 C32 C33 C34 1.5(3)
C32 C31 C36 C35 -3.3(3)
C32 C33 C34 C35 -1.8(4)
C33 C34 C35 C36 -0.5(4)
C34 C35 C36 C31 3.1(4)
C36 C31 C32 C33 1.0(3)
C37 P1 C25 C26 -11.0(2)
C37 P1 C25 C30 166.73(19)
C37 P1 C31 C32 102.44(19)
C37 P1 C31 C36 -79.07(18)
C37 C38 C39 C40 1.2(3)
C38 C37 C42 C41 1.2(3)
C38 C39 C40 C41 0.3(4)
C39 C40 C41 C42 -1.0(4)
C40 C41 C42 C37 0.3(3)
C42 C37 C38 C39 -2.0(3)
